data_2207343
loop_
_publ_author_name
'Dong-Zhao Gao'
'Shou-Rong Zhu'
'Hua-Kuan Lin'

_publ_section_title
;
 Trichloro[\m-2,2,<i>N</i>-tris(2-pyridylmethylamino)acetamido]dizinc(II)
;
_journal_coeditor_code SJ6135
_journal_issue 11
_journal_name_full 'Acta Crystallographica Section E'
_journal_page_first m2359
_journal_page_last m2361
_journal_paper_doi 10.1107/S1600536805033349
_journal_volume 61
_journal_year 2005
_chemical_formula_iupac '[Zn2 (C20 H20 N5 O) Cl3]'
_chemical_formula_moiety 'C20 H20 Cl3 N5 O Zn2'
_chemical_formula_sum 'C20 H20 Cl3 N5 O Zn2'
_chemical_formula_weight 583.50
_chemical_name_systematic
;
Trichloro[\m-2,2,N-tris(2-pyridylmethylamino)acetamido]dizinc(II)
;
_space_group_IT_number 2
_symmetry_cell_setting triclinic
_symmetry_space_group_name_Hall '-P 1'
_symmetry_space_group_name_H-M 'P -1'
_atom_sites_solution_hydrogens geom
_atom_sites_solution_primary direct
_atom_sites_solution_secondary difmap
_cell_angle_alpha 63.600(4)
_cell_angle_beta 81.880(5)
_cell_angle_gamma 85.524(5)
_cell_formula_units_Z 2
_cell_length_a 8.371(3)
_cell_length_b 12.462(4)
_cell_length_c 12.719(4)
_cell_measurement_reflns_used 814
_cell_measurement_temperature 293(2)
_cell_measurement_theta_max 26.15
_cell_measurement_theta_min 2.92
_cell_volume 1176.4(7)
_computing_cell_refinement 'SMART [Or SAINT?]'
_computing_data_collection 'SMART (Bruker, 1998)'
_computing_data_reduction 'SAINT (Bruker, 1998)'
_computing_molecular_graphics 'SHELXTL (Bruker, 1998)'
_computing_publication_material SHELXTL
_computing_structure_refinement 'SHELXL97 (Sheldrick, 1997)'
_computing_structure_solution 'SHELXS97 (Sheldrick, 1997)'
_diffrn_ambient_temperature 293(2)
_diffrn_measured_fraction_theta_full 0.980
_diffrn_measured_fraction_theta_max 0.980
_diffrn_measurement_device_type 'Bruker SMART CCD area-detector'
_diffrn_measurement_method '\f and \w'
_diffrn_radiation_monochromator graphite
_diffrn_radiation_source 'fine-focus sealed tube'
_diffrn_radiation_type MoK\a
_diffrn_radiation_wavelength 0.71073
_diffrn_reflns_av_R_equivalents 0.0212
_diffrn_reflns_av_sigmaI/netI 0.0410
_diffrn_reflns_limit_h_max 10
_diffrn_reflns_limit_h_min -7
_diffrn_reflns_limit_k_max 13
_diffrn_reflns_limit_k_min -15
_diffrn_reflns_limit_l_max 15
_diffrn_reflns_limit_l_min -15
_diffrn_reflns_number 6780
_diffrn_reflns_theta_full 26.43
_diffrn_reflns_theta_max 26.43
_diffrn_reflns_theta_min 1.80
_diffrn_standards_number 0
_exptl_absorpt_coefficient_mu 2.402
_exptl_absorpt_correction_T_max 0.786
_exptl_absorpt_correction_T_min 0.593
_exptl_absorpt_correction_type multi-scan
_exptl_absorpt_process_details '(SADABS; Sheldrick, 1996)'
_exptl_crystal_colour colourless
_exptl_crystal_density_diffrn 1.647
_exptl_crystal_density_method 'not measured'
_exptl_crystal_description block
_exptl_crystal_F_000 588
_exptl_crystal_size_max 0.36
_exptl_crystal_size_mid 0.32
_exptl_crystal_size_min 0.10
_refine_diff_density_max 0.438
_refine_diff_density_min -0.387
_refine_ls_extinction_method none
_refine_ls_goodness_of_fit_ref 1.004
_refine_ls_hydrogen_treatment constr
_refine_ls_matrix_type full
_refine_ls_number_parameters 280
_refine_ls_number_reflns 4738
_refine_ls_number_restraints 0
_refine_ls_restrained_S_all 1.004
_refine_ls_R_factor_all 0.0510
_refine_ls_R_factor_gt 0.0325
_refine_ls_shift/su_max 0.001
_refine_ls_shift/su_mean 0.000
_refine_ls_structure_factor_coef Fsqd
_refine_ls_weighting_details 'calc w = 1/[\s^2^(Fo^2^)+(0.0253P)^2^+0.6148P] where P = (Fo^2^+2Fc^2^)/3'
_refine_ls_weighting_scheme calc
_refine_ls_wR_factor_gt 0.0682
_refine_ls_wR_factor_ref 0.0757
_reflns_number_gt 3645
_reflns_number_total 4738
_reflns_threshold_expression I>2\s(I)
_cod_data_source_file sj6135.cif
_cod_data_source_block I
_cod_depositor_comments
;
The following automatic conversions were performed:
'_symmetry_cell_setting' value 'Triclinic' changed to 'triclinic'
according to '/home/saulius/struct/CIF-dictionaries/cif_core.dic'
dictionary named 'cif_core.dic' version 2.4.1 from 2010-06-29.

Automatic conversion script
Id: cif_fix_enum 1527 2010-12-29 10:47:43Z saulius 

The following automatic conversions were performed:

'_symmetry_cell_setting' value 'Triclinic' changed to 'triclinic'
according to /home/saulius/struct/CIF-dictionaries/cif_core.dic
dictionary named 'cif_core.dic' version 2.4.1 from 2010-06-29.

Automatic conversion script
Id: cif_fix_values 1715 2011-07-08 13:25:40Z adriana 
;
_cod_original_cell_volume 1176.4(6)
_cod_database_code 2207343
_cod_database_fobs_code 2207343

loop_
_symmetry_equiv_pos_as_xyz
'x, y, z'
'-x, -y, -z'

loop_
_atom_site_label
_atom_site_fract_x
_atom_site_fract_y
_atom_site_fract_z
_atom_site_U_iso_or_equiv
_atom_site_adp_type
_atom_site_calc_flag
_atom_site_refinement_flags
_atom_site_occupancy
_atom_site_type_symbol
Zn1 0.74592(4) 0.25877(3) 0.30750(3) 0.04103(10) Uani d . 1 Zn
Zn2 0.65728(4) 0.32432(3) 0.72585(3) 0.04156(11) Uani d . 1 Zn
Cl1 0.63358(12) 0.14846(9) 0.23518(8) 0.0683(3) Uani d . 1 Cl
Cl2 0.62572(11) 0.50988(8) 0.70815(9) 0.0624(2) Uani d . 1 Cl
Cl3 0.90633(10) 0.24150(7) 0.75584(8) 0.0558(2) Uani d . 1 Cl
N1 0.7718(3) 0.4234(2) 0.1558(2) 0.0422(6) Uani d . 1 N
N2 0.9673(3) 0.1649(2) 0.3485(2) 0.0439(6) Uani d . 1 N
N3 0.8726(3) 0.3712(2) 0.36961(19) 0.0369(5) Uani d . 1 N
N4 0.5576(3) 0.2846(2) 0.6124(2) 0.0397(6) Uani d . 1 N
N5 0.4885(3) 0.2076(2) 0.8475(2) 0.0425(6) Uani d . 1 N
O1 0.5970(2) 0.23704(16) 0.45539(16) 0.0385(4) Uani d . 1 O
C1 0.7059(4) 0.4486(3) 0.0567(3) 0.0537(8) Uani d . 1 C
H1 0.6453 0.3903 0.0547 0.064 Uiso calc R 1 H
C2 0.7246(5) 0.5575(4) -0.0422(3) 0.0651(10) Uani d . 1 C
H2 0.6774 0.5724 -0.1094 0.078 Uiso calc R 1 H
C3 0.8146(5) 0.6433(3) -0.0387(3) 0.0657(10) Uani d . 1 C
H3 0.8301 0.7171 -0.1044 0.079 Uiso calc R 1 H
C4 0.8814(5) 0.6197(3) 0.0621(3) 0.0575(9) Uani d . 1 C
H4 0.9406 0.6776 0.0661 0.069 Uiso calc R 1 H
C5 0.8593(4) 0.5082(3) 0.1579(3) 0.0438(7) Uani d . 1 C
C6 0.9449(4) 0.4745(3) 0.2656(3) 0.0502(8) Uani d . 1 C
H6A 1.0572 0.4559 0.2479 0.060 Uiso calc R 1 H
H6B 0.9416 0.5425 0.2838 0.060 Uiso calc R 1 H
C7 0.9977(4) 0.2931(3) 0.4419(3) 0.0495(8) Uani d . 1 C
H7A 0.9506 0.2520 0.5236 0.059 Uiso calc R 1 H
H7B 1.0841 0.3424 0.4386 0.059 Uiso calc R 1 H
C8 1.0667(4) 0.2017(3) 0.3996(3) 0.0452(7) Uani d . 1 C
C9 1.2199(4) 0.1511(3) 0.4217(3) 0.0589(9) Uani d . 1 C
H9 1.2892 0.1817 0.4524 0.071 Uiso calc R 1 H
C10 1.2674(5) 0.0557(3) 0.3976(3) 0.0679(10) Uani d . 1 C
H10 1.3680 0.0193 0.4141 0.082 Uiso calc R 1 H
C11 1.1649(5) 0.0148(3) 0.3490(3) 0.0646(10) Uani d . 1 C
H11 1.1942 -0.0507 0.3334 0.078 Uiso calc R 1 H
C12 1.0170(4) 0.0721(3) 0.3234(3) 0.0547(9) Uani d . 1 C
H12 0.9496 0.0459 0.2877 0.066 Uiso calc R 1 H
C13 0.7423(4) 0.4026(3) 0.4412(3) 0.0442(7) Uani d . 1 C
H13A 0.6844 0.4730 0.3904 0.053 Uiso calc R 1 H
H13B 0.7875 0.4214 0.4971 0.053 Uiso calc R 1 H
C14 0.6257(3) 0.2985(2) 0.5082(2) 0.0374(6) Uani d . 1 C
C15 0.4274(4) 0.1974(3) 0.6699(3) 0.0456(7) Uani d . 1 C
H15A 0.4571 0.1264 0.6581 0.055 Uiso calc R 1 H
H15B 0.3301 0.2316 0.6330 0.055 Uiso calc R 1 H
C16 0.3929(4) 0.1619(3) 0.8013(3) 0.0403(7) Uani d . 1 C
C17 0.2708(4) 0.0835(3) 0.8710(3) 0.0506(8) Uani d . 1 C
H17 0.2039 0.0544 0.8374 0.061 Uiso calc R 1 H
C18 0.2498(5) 0.0488(3) 0.9918(3) 0.0623(10) Uani d . 1 C
H18 0.1691 -0.0044 1.0403 0.075 Uiso calc R 1 H
C19 0.3499(5) 0.0941(3) 1.0394(3) 0.0615(10) Uani d . 1 C
H19 0.3381 0.0713 1.1203 0.074 Uiso calc R 1 H
C20 0.4667(4) 0.1728(3) 0.9659(3) 0.0551(9) Uani d . 1 C
H20 0.5335 0.2035 0.9981 0.066 Uiso calc R 1 H

loop_
_atom_site_aniso_label
_atom_site_aniso_U_11
_atom_site_aniso_U_22
_atom_site_aniso_U_33
_atom_site_aniso_U_12
_atom_site_aniso_U_13
_atom_site_aniso_U_23
Zn1 0.0454(2) 0.0480(2) 0.03685(19) -0.01392(16) -0.00059(15) -0.02416(17)
Zn2 0.0424(2) 0.0484(2) 0.0430(2) -0.00396(16) -0.00733(15) -0.02715(17)
Cl1 0.0788(6) 0.0827(6) 0.0663(6) -0.0319(5) -0.0007(5) -0.0508(5)
Cl2 0.0580(5) 0.0573(5) 0.0905(7) 0.0064(4) -0.0227(5) -0.0462(5)
Cl3 0.0475(4) 0.0570(5) 0.0668(5) 0.0035(4) -0.0163(4) -0.0287(4)
N1 0.0413(14) 0.0528(15) 0.0339(13) -0.0080(12) -0.0014(11) -0.0200(12)
N2 0.0491(15) 0.0404(14) 0.0411(14) -0.0070(12) 0.0039(12) -0.0186(12)
N3 0.0388(13) 0.0409(13) 0.0328(12) -0.0101(11) -0.0019(10) -0.0170(11)
N4 0.0403(13) 0.0498(14) 0.0361(13) -0.0088(11) -0.0032(11) -0.0244(12)
N5 0.0452(14) 0.0489(15) 0.0363(13) 0.0028(12) -0.0044(11) -0.0222(12)
O1 0.0437(11) 0.0422(11) 0.0361(10) -0.0092(9) -0.0014(9) -0.0227(9)
C1 0.0473(19) 0.074(2) 0.0472(19) 0.0006(17) -0.0081(15) -0.0328(19)
C2 0.069(2) 0.087(3) 0.0362(19) 0.018(2) -0.0121(17) -0.025(2)
C3 0.081(3) 0.060(2) 0.0382(19) 0.009(2) 0.0026(18) -0.0104(17)
C4 0.070(2) 0.0489(19) 0.047(2) -0.0086(17) 0.0020(17) -0.0169(16)
C5 0.0464(17) 0.0460(17) 0.0385(16) -0.0051(14) 0.0024(13) -0.0196(14)
C6 0.0515(19) 0.0512(19) 0.0467(18) -0.0198(15) -0.0002(15) -0.0191(16)
C7 0.0472(18) 0.058(2) 0.0469(18) -0.0056(16) -0.0093(15) -0.0247(16)
C8 0.0433(17) 0.0476(18) 0.0414(17) -0.0081(14) 0.0018(14) -0.0172(15)
C9 0.0456(19) 0.068(2) 0.057(2) -0.0048(17) -0.0014(16) -0.0231(19)
C10 0.060(2) 0.059(2) 0.066(2) 0.0046(19) 0.009(2) -0.017(2)
C11 0.074(3) 0.0439(19) 0.061(2) -0.0045(19) 0.023(2) -0.0180(18)
C12 0.065(2) 0.0454(19) 0.0497(19) -0.0158(17) 0.0113(17) -0.0204(16)
C13 0.0493(18) 0.0452(17) 0.0449(17) -0.0102(14) -0.0045(14) -0.0245(15)
C14 0.0359(15) 0.0408(16) 0.0385(16) -0.0005(12) -0.0080(12) -0.0193(14)
C15 0.0445(17) 0.0571(19) 0.0423(17) -0.0134(15) -0.0028(14) -0.0268(15)
C16 0.0405(16) 0.0415(16) 0.0398(16) 0.0016(13) -0.0037(13) -0.0195(14)
C17 0.0457(18) 0.0495(19) 0.054(2) -0.0044(15) -0.0008(15) -0.0209(16)
C18 0.060(2) 0.059(2) 0.052(2) -0.0021(18) 0.0137(18) -0.0151(18)
C19 0.075(3) 0.064(2) 0.0364(18) 0.010(2) 0.0034(17) -0.0187(17)
C20 0.068(2) 0.064(2) 0.0384(18) 0.0098(18) -0.0096(16) -0.0275(17)

loop_
_atom_type_symbol
_atom_type_description
_atom_type_scat_dispersion_real
_atom_type_scat_dispersion_imag
_atom_type_scat_source
C C 0.0033 0.0016 'International Tables Vol C Tables 4.2.6.8 and 6.1.1.4.'
H H 0.0000 0.0000 'International Tables Vol C Tables 4.2.6.8 and 6.1.1.4.'
N N 0.0061 0.0033 'International Tables Vol C Tables 4.2.6.8 and 6.1.1.4.'
O O 0.0106 0.0060 'International Tables Vol C Tables 4.2.6.8 and 6.1.1.4.'
Cl Cl 0.1484 0.1585 'International Tables Vol C Tables 4.2.6.8 and 6.1.1.4.'
Zn Zn 0.2839 1.4301 'International Tables Vol C Tables 4.2.6.8 and 6.1.1.4.'

loop_
_geom_angle_atom_site_label_1
_geom_angle_atom_site_label_2
_geom_angle_atom_site_label_3
_geom_angle
_geom_angle_publ_flag
O1 Zn1 N1 122.96(9) y
O1 Zn1 N2 111.63(9) y
N1 Zn1 N2 113.04(9) y
O1 Zn1 N3 79.42(8) y
N1 Zn1 N3 77.58(9) y
N2 Zn1 N3 77.45(9) y
O1 Zn1 Cl1 104.55(6) y
N1 Zn1 Cl1 100.28(7) y
N2 Zn1 Cl1 100.51(8) y
N3 Zn1 Cl1 176.01(6) y
N4 Zn2 N5 82.86(10) y
N4 Zn2 Cl2 117.91(8) y
N5 Zn2 Cl2 113.84(7) y
N4 Zn2 Cl3 111.70(8) y
N5 Zn2 Cl3 109.61(7) y
Cl2 Zn2 Cl3 116.19(4) y
C5 N1 C1 118.2(3) ?
C5 N1 Zn1 118.13(19) ?
C1 N1 Zn1 123.7(2) ?
C8 N2 C12 117.9(3) ?
C8 N2 Zn1 118.1(2) ?
C12 N2 Zn1 124.0(2) ?
C13 N3 C6 114.2(2) ?
C13 N3 C7 111.9(2) ?
C6 N3 C7 111.4(2) ?
C13 N3 Zn1 102.90(16) ?
C6 N3 Zn1 108.73(17) ?
C7 N3 Zn1 107.10(17) ?
C14 N4 C15 117.4(2) ?
C14 N4 Zn2 125.74(19) ?
C15 N4 Zn2 113.41(17) ?
C16 N5 C20 118.7(3) ?
C16 N5 Zn2 114.27(19) ?
C20 N5 Zn2 127.0(2) ?
C14 O1 Zn1 117.23(18) ?
N1 C1 C2 122.8(3) ?
N1 C1 H1 118.6 ?
C2 C1 H1 118.6 ?
C3 C2 C1 118.3(3) ?
C3 C2 H2 120.8 ?
C1 C2 H2 120.8 ?
C4 C3 C2 119.7(3) ?
C4 C3 H3 120.1 ?
C2 C3 H3 120.1 ?
C3 C4 C5 119.0(3) ?
C3 C4 H4 120.5 ?
C5 C4 H4 120.5 ?
N1 C5 C4 122.0(3) ?
N1 C5 C6 117.4(3) ?
C4 C5 C6 120.5(3) ?
N3 C6 C5 112.6(2) ?
N3 C6 H6A 109.1 ?
C5 C6 H6A 109.1 ?
N3 C6 H6B 109.1 ?
C5 C6 H6B 109.1 ?
H6A C6 H6B 107.8 ?
N3 C7 C8 112.2(2) ?
N3 C7 H7A 109.2 ?
C8 C7 H7A 109.2 ?
N3 C7 H7B 109.2 ?
C8 C7 H7B 109.2 ?
H7A C7 H7B 107.9 ?
N2 C8 C9 122.1(3) ?
N2 C8 C7 116.2(3) ?
C9 C8 C7 121.5(3) ?
C10 C9 C8 119.2(4) ?
C10 C9 H9 120.4 ?
C8 C9 H9 120.4 ?
C11 C10 C9 119.2(4) ?
C11 C10 H10 120.4 ?
C9 C10 H10 120.4 ?
C10 C11 C12 119.2(3) ?
C10 C11 H11 120.4 ?
C12 C11 H11 120.4 ?
N2 C12 C11 122.3(3) ?
N2 C12 H12 118.8 ?
C11 C12 H12 118.8 ?
N3 C13 C14 110.4(2) ?
N3 C13 H13A 109.6 ?
C14 C13 H13A 109.6 ?
N3 C13 H13B 109.6 ?
C14 C13 H13B 109.6 ?
H13A C13 H13B 108.1 ?
O1 C14 N4 125.7(3) y
O1 C14 C13 117.4(2) ?
N4 C14 C13 116.7(2) y
N4 C15 C16 112.2(2) ?
N4 C15 H15A 109.2 ?
C16 C15 H15A 109.2 ?
N4 C15 H15B 109.2 ?
C16 C15 H15B 109.2 ?
H15A C15 H15B 107.9 ?
N5 C16 C17 121.6(3) ?
N5 C16 C15 117.2(3) ?
C17 C16 C15 121.2(3) ?
C16 C17 C18 118.9(3) ?
C16 C17 H17 120.5 ?
C18 C17 H17 120.5 ?
C19 C18 C17 119.4(3) ?
C19 C18 H18 120.3 ?
C17 C18 H18 120.3 ?
C20 C19 C18 119.0(3) ?
C20 C19 H19 120.5 ?
C18 C19 H19 120.5 ?
N5 C20 C19 122.3(3) ?
N5 C20 H20 118.9 ?
C19 C20 H20 118.9 ?

loop_
_geom_bond_atom_site_label_1
_geom_bond_atom_site_label_2
_geom_bond_distance
_geom_bond_publ_flag
Zn1 O1 2.0256(19) y
Zn1 N1 2.100(2) y
Zn1 N2 2.114(3) y
Zn1 N3 2.273(2) y
Zn1 Cl1 2.2783(9) y
Zn2 N4 2.016(2) y
Zn2 N5 2.051(3) y
Zn2 Cl2 2.2196(11) y
Zn2 Cl3 2.2575(11) y
N1 C5 1.344(4) ?
N1 C1 1.345(4) ?
N2 C8 1.342(4) ?
N2 C12 1.352(4) ?
N3 C13 1.463(4) ?
N3 C6 1.467(4) ?
N3 C7 1.485(4) ?
N4 C14 1.307(3) y
N4 C15 1.469(4) ?
N5 C16 1.345(4) ?
N5 C20 1.358(4) ?
O1 C14 1.275(3) y
C1 C2 1.381(5) ?
C1 H1 0.9300 ?
C2 C3 1.375(5) ?
C2 H2 0.9300 ?
C3 C4 1.373(5) ?
C3 H3 0.9300 ?
C4 C5 1.385(4) ?
C4 H4 0.9300 ?
C5 C6 1.513(4) ?
C6 H6A 0.9700 ?
C6 H6B 0.9700 ?
C7 C8 1.509(4) ?
C7 H7A 0.9700 ?
C7 H7B 0.9700 ?
C8 C9 1.393(5) ?
C9 C10 1.371(5) ?
C9 H9 0.9300 ?
C10 C11 1.371(5) ?
C10 H10 0.9300 ?
C11 C12 1.385(5) ?
C11 H11 0.9300 ?
C12 H12 0.9300 ?
C13 C14 1.530(4) ?
C13 H13A 0.9700 ?
C13 H13B 0.9700 ?
C15 C16 1.517(4) ?
C15 H15A 0.9700 ?
C15 H15B 0.9700 ?
C16 C17 1.384(4) ?
C17 C18 1.387(5) ?
C17 H17 0.9300 ?
C18 C19 1.382(5) ?
C18 H18 0.9300 ?
C19 C20 1.367(5) ?
C19 H19 0.9300 ?
C20 H20 0.9300 ?

loop_
_geom_torsion_atom_site_label_1
_geom_torsion_atom_site_label_2
_geom_torsion_atom_site_label_3
_geom_torsion_atom_site_label_4
_geom_torsion
O1 Zn1 N1 C5 75.6(2)
N2 Zn1 N1 C5 -63.3(2)
N3 Zn1 N1 C5 7.1(2)
Cl1 Zn1 N1 C5 -169.5(2)
O1 Zn1 N1 C1 -104.5(2)
N2 Zn1 N1 C1 116.7(2)
N3 Zn1 N1 C1 -172.9(3)
Cl1 Zn1 N1 C1 10.5(2)
O1 Zn1 N2 C8 -66.7(2)
N1 Zn1 N2 C8 76.9(2)
N3 Zn1 N2 C8 6.4(2)
Cl1 Zn1 N2 C8 -177.1(2)
O1 Zn1 N2 C12 115.2(2)
N1 Zn1 N2 C12 -101.2(2)
N3 Zn1 N2 C12 -171.7(2)
Cl1 Zn1 N2 C12 4.8(2)
O1 Zn1 N3 C13 -23.87(17)
N1 Zn1 N3 C13 103.57(18)
N2 Zn1 N3 C13 -139.06(18)
Cl1 Zn1 N3 C13 161.4(9)
O1 Zn1 N3 C6 -145.3(2)
N1 Zn1 N3 C6 -17.84(19)
N2 Zn1 N3 C6 99.5(2)
Cl1 Zn1 N3 C6 40.0(11)
O1 Zn1 N3 C7 94.26(18)
N1 Zn1 N3 C7 -138.30(19)
N2 Zn1 N3 C7 -20.93(18)
Cl1 Zn1 N3 C7 -80.4(10)
N5 Zn2 N4 C14 -159.3(3)
Cl2 Zn2 N4 C14 87.4(2)
Cl3 Zn2 N4 C14 -51.0(3)
N5 Zn2 N4 C15 -1.1(2)
Cl2 Zn2 N4 C15 -114.30(19)
Cl3 Zn2 N4 C15 107.3(2)
N4 Zn2 N5 C16 -1.0(2)
Cl2 Zn2 N5 C16 116.44(19)
Cl3 Zn2 N5 C16 -111.53(19)
N4 Zn2 N5 C20 178.3(3)
Cl2 Zn2 N5 C20 -64.3(3)
Cl3 Zn2 N5 C20 67.7(3)
N1 Zn1 O1 C14 -61.4(2)
N2 Zn1 O1 C14 78.0(2)
N3 Zn1 O1 C14 6.2(2)
Cl1 Zn1 O1 C14 -174.23(19)
C5 N1 C1 C2 0.0(5)
Zn1 N1 C1 C2 -179.9(2)
N1 C1 C2 C3 0.1(5)
C1 C2 C3 C4 -0.7(5)
C2 C3 C4 C5 1.3(5)
C1 N1 C5 C4 0.6(4)
Zn1 N1 C5 C4 -179.4(2)
C1 N1 C5 C6 -174.6(3)
Zn1 N1 C5 C6 5.4(4)
C3 C4 C5 N1 -1.3(5)
C3 C4 C5 C6 173.8(3)
C13 N3 C6 C5 -88.8(3)
C7 N3 C6 C5 143.2(3)
Zn1 N3 C6 C5 25.5(3)
N1 C5 C6 N3 -21.8(4)
C4 C5 C6 N3 162.9(3)
C13 N3 C7 C8 144.2(2)
C6 N3 C7 C8 -86.7(3)
Zn1 N3 C7 C8 32.1(3)
C12 N2 C8 C9 3.1(4)
Zn1 N2 C8 C9 -175.1(2)
C12 N2 C8 C7 -171.6(3)
Zn1 N2 C8 C7 10.2(3)
N3 C7 C8 N2 -29.7(4)
N3 C7 C8 C9 155.6(3)
N2 C8 C9 C10 -4.3(5)
C7 C8 C9 C10 170.1(3)
C8 C9 C10 C11 2.0(5)
C9 C10 C11 C12 1.2(5)
C8 N2 C12 C11 0.2(4)
Zn1 N2 C12 C11 178.3(2)
C10 C11 C12 N2 -2.4(5)
C6 N3 C13 C14 153.6(2)
C7 N3 C13 C14 -78.7(3)
Zn1 N3 C13 C14 36.0(2)
Zn1 O1 C14 N4 -169.9(2)
Zn1 O1 C14 C13 13.9(3)
C15 N4 C14 O1 -5.4(4)
Zn2 N4 C14 O1 152.2(2)
C15 N4 C14 C13 170.8(3)
Zn2 N4 C14 C13 -31.6(4)
N3 C13 C14 O1 -36.7(3)
N3 C13 C14 N4 146.8(3)
C14 N4 C15 C16 162.9(3)
Zn2 N4 C15 C16 2.7(3)
C20 N5 C16 C17 1.9(4)
Zn2 N5 C16 C17 -178.8(2)
C20 N5 C16 C15 -176.5(3)
Zn2 N5 C16 C15 2.8(3)
N4 C15 C16 N5 -3.7(4)
N4 C15 C16 C17 177.9(3)
N5 C16 C17 C18 -1.8(5)
C15 C16 C17 C18 176.5(3)
C16 C17 C18 C19 0.6(5)
C17 C18 C19 C20 0.5(5)
C16 N5 C20 C19 -0.7(5)
Zn2 N5 C20 C19 -180.0(2)
C18 C19 C20 N5 -0.4(5)
